data_8106389
loop_
_publ_author_name
'Li, Zhong-Yan'
'Yuan, Lin'
'Yuan, Xian-You'
'Zhang, Min'

_publ_section_title
;
 Crystal structure of 2-(4-methoxyphenyl)chromane, C16H16O2
;
_journal_issue 6
_journal_name_full 'Zeitschrift f\"ur Kristallographie - New Crystal Structures'
_journal_page_first 1033
_journal_page_last 1034
_journal_paper_doi 10.1515/ncrs-2018-0150
_journal_volume 233
_journal_year 2018
_chemical_formula_moiety 'C16 H16 O2'
_chemical_formula_sum 'C16 H16 O2'
_chemical_formula_weight 240.29
_space_group_crystal_system monoclinic
_space_group_IT_number 14
_space_group_name_Hall '-P 2ybc'
_space_group_name_H-M_alt 'P 1 21/c 1'
_atom_sites_solution_hydrogens geom
_atom_sites_solution_primary direct
_cell_angle_alpha 90
_cell_angle_beta 112.262(8)
_cell_angle_gamma 90
_cell_formula_units_Z 4
_cell_length_a 13.685(10)
_cell_length_b 6.461(5)
_cell_length_c 15.717(12)
_cell_measurement_reflns_used 3830
_cell_measurement_temperature 296(2)
_cell_measurement_theta_max 26.55
_cell_measurement_theta_min 2.65
_cell_volume 1286.1(17)
_computing_cell_refinement 'SAINT v8.34A (Bruker, 2013)'
_computing_data_reduction 'SAINT v8.34A (Bruker, 2013)'
_computing_molecular_graphics 'Olex2 (Dolomanov et al., 2009)'
_computing_publication_material 'Olex2 (Dolomanov et al., 2009)'
_computing_structure_refinement 'XL (Sheldrick, 2008)'
_computing_structure_solution 'XS (Sheldrick, 2008)'
_diffrn_ambient_temperature 296.15
_diffrn_measured_fraction_theta_full 0.994
_diffrn_measured_fraction_theta_max 0.994
_diffrn_measurement_device_type 'Bruker APEX-II CCD'
_diffrn_measurement_method '\f and \w scans'
_diffrn_radiation_type MoK\a
_diffrn_radiation_wavelength 0.71073
_diffrn_reflns_av_R_equivalents 0.0247
_diffrn_reflns_av_unetI/netI 0.0185
_diffrn_reflns_Laue_measured_fraction_full 0.994
_diffrn_reflns_Laue_measured_fraction_max 0.994
_diffrn_reflns_limit_h_max 16
_diffrn_reflns_limit_h_min -15
_diffrn_reflns_limit_k_max 7
_diffrn_reflns_limit_k_min -7
_diffrn_reflns_limit_l_max 18
_diffrn_reflns_limit_l_min -18
_diffrn_reflns_number 9781
_diffrn_reflns_point_group_measured_fraction_full 0.994
_diffrn_reflns_point_group_measured_fraction_max 0.994
_diffrn_reflns_theta_full 25.006
_diffrn_reflns_theta_max 25.006
_diffrn_reflns_theta_min 1.608
_diffrn_standards_number 0
_exptl_absorpt_coefficient_mu 0.081
_exptl_absorpt_correction_T_max 0.7456
_exptl_absorpt_correction_T_min 0.6305
_exptl_absorpt_correction_type multi-scan
_exptl_absorpt_process_details
;
SADABS-2014/5 (Bruker,2014/5) was used for absorption correction.
wR2(int) was 0.1366 before and 0.0454 after correction.
The Ratio of minimum to maximum transmission is 0.8456.
The \l/2 correction factor is 0.00150.
;
_exptl_crystal_density_diffrn 1.241
_exptl_crystal_description block
_exptl_crystal_F_000 512
_refine_diff_density_max 0.119
_refine_diff_density_min -0.164
_refine_diff_density_rms 0.033
_refine_ls_extinction_coef .
_refine_ls_extinction_method none
_refine_ls_goodness_of_fit_ref 1.048
_refine_ls_hydrogen_treatment constr
_refine_ls_matrix_type full
_refine_ls_number_parameters 164
_refine_ls_number_reflns 2255
_refine_ls_number_restraints 0
_refine_ls_restrained_S_all 1.048
_refine_ls_R_factor_all 0.0500
_refine_ls_R_factor_gt 0.0417
_refine_ls_shift/su_max 0.000
_refine_ls_shift/su_mean 0.000
_refine_ls_structure_factor_coef Fsqd
_refine_ls_weighting_details 'w=1/[\s^2^(Fo^2^)+(0.0643P)^2^+0.1929P] where P=(Fo^2^+2Fc^2^)/3'
_refine_ls_weighting_scheme calc
_refine_ls_wR_factor_gt 0.1110
_refine_ls_wR_factor_ref 0.1200
_reflns_Friedel_coverage 0.000
_reflns_Friedel_fraction_full .
_reflns_Friedel_fraction_max .
_reflns_number_gt 1868
_reflns_number_total 2255
_reflns_threshold_expression 'I > 2\s(I)'
_cod_data_source_file suppl_ncrs-2018-0150_suppl.cif
_cod_data_source_block 1
_cod_database_code 8106389
_shelx_space_group_comment
;
The symmetry employed for this shelxl refinement is uniquely defined
by the following loop, which should always be used as a source of
symmetry information in preference to the above space-group names.
They are only intended as comments.
;
_olex2_refinement_description
;
1. Fixed Uiso
 At 1.2 times of:
  All C(H) groups, All C(H,H) groups
 At 1.5 times of:
  All C(H,H,H) groups
2.a Ternary CH refined with riding coordinates:
 C9(H9)
2.b Secondary CH2 refined with riding coordinates:
 C8(H8A,H8B), C7(H7A,H7B)
2.c Aromatic/amide H refined with riding coordinates:
 C15(H15), C14(H14), C12(H12), C11(H11), C2(H2), C5(H5), C4(H4), C3(H3)
2.d Idealised Me refined as rotating group:
 C16(H16A,H16B,H16C)
;
_olex2_submission_special_instructions 'No special instructions were received'

loop_
_space_group_symop_operation_xyz
'x, y, z'
'-x, y+1/2, -z+1/2'
'-x, -y, -z'
'x, -y-1/2, z-1/2'

loop_
_atom_site_label
_atom_site_type_symbol
_atom_site_fract_x
_atom_site_fract_y
_atom_site_fract_z
_atom_site_U_iso_or_equiv
_atom_site_adp_type
_atom_site_occupancy
_atom_site_site_symmetry_order
_atom_site_calc_flag
_atom_site_refinement_flags_posn
_atom_site_refinement_flags_adp
_atom_site_refinement_flags_occupancy
_atom_site_disorder_assembly
_atom_site_disorder_group
O2 O 0.04188(7) 0.12518(17) 0.14809(7) 0.0652(3) Uani 1 1 d . . . . .
O1 O -0.42245(7) -0.19677(16) -0.04820(8) 0.0671(3) Uani 1 1 d . . . . .
C10 C -0.23688(10) -0.2092(2) 0.02891(9) 0.0505(3) Uani 1 1 d . . . . .
C1 C -0.51736(10) -0.2717(2) -0.10817(9) 0.0516(4) Uani 1 1 d . . . . .
C13 C -0.05135(10) 0.0223(2) 0.10492(9) 0.0501(3) Uani 1 1 d . . . . .
C9 C -0.33509(10) -0.3388(2) -0.01291(10) 0.0552(4) Uani 1 1 d . . . . .
H9 H -0.3440 -0.4221 0.0357 0.066 Uiso 1 1 calc R . . . .
C15 C -0.22127(11) -0.0323(2) -0.01388(10) 0.0569(4) Uani 1 1 d . . . . .
H15 H -0.2737 0.0100 -0.0688 0.068 Uiso 1 1 calc R . . . .
C6 C -0.52851(11) -0.4658(2) -0.14916(9) 0.0531(4) Uani 1 1 d . . . . .
C14 C -0.12953(11) 0.0837(2) 0.02302(10) 0.0570(4) Uani 1 1 d . . . . .
H14 H -0.1206 0.2018 -0.0071 0.068 Uiso 1 1 calc R . . . .
C12 C -0.06555(11) -0.1550(3) 0.14793(10) 0.0598(4) Uani 1 1 d . . . . .
H12 H -0.0128 -0.1983 0.2025 0.072 Uiso 1 1 calc R . . . .
C8 C -0.33305(11) -0.4818(2) -0.08810(11) 0.0600(4) Uani 1 1 d . . . . .
H8A H -0.2735 -0.5754 -0.0636 0.072 Uiso 1 1 calc R . . . .
H8B H -0.3241 -0.4012 -0.1367 0.072 Uiso 1 1 calc R . . . .
C11 C -0.15729(11) -0.2684(2) 0.11056(10) 0.0595(4) Uani 1 1 d . . . . .
H11 H -0.1659 -0.3867 0.1407 0.071 Uiso 1 1 calc R . . . .
C7 C -0.43445(12) -0.6064(2) -0.12749(11) 0.0645(4) Uani 1 1 d . . . . .
H7A H -0.4375 -0.6765 -0.1830 0.077 Uiso 1 1 calc R . . . .
H7B H -0.4356 -0.7105 -0.0834 0.077 Uiso 1 1 calc R . . . .
C2 C -0.60281(11) -0.1406(3) -0.12712(11) 0.0640(4) Uani 1 1 d . . . . .
H2 H -0.5940 -0.0121 -0.0985 0.077 Uiso 1 1 calc R . . . .
C5 C -0.62857(12) -0.5195(3) -0.21080(10) 0.0657(4) Uani 1 1 d . . . . .
H5 H -0.6381 -0.6479 -0.2396 0.079 Uiso 1 1 calc R . . . .
C4 C -0.71392(13) -0.3899(3) -0.23078(11) 0.0697(5) Uani 1 1 d . . . . .
H4 H -0.7798 -0.4301 -0.2727 0.084 Uiso 1 1 calc R . . . .
C3 C -0.70096(12) -0.2000(3) -0.18823(11) 0.0687(5) Uani 1 1 d . . . . .
H3 H -0.7584 -0.1118 -0.2007 0.082 Uiso 1 1 calc R . . . .
C16 C 0.05811(13) 0.3144(3) 0.10910(13) 0.0756(5) Uani 1 1 d . . . . .
H16A H 0.0568 0.2890 0.0485 0.113 Uiso 1 1 calc GR . . . .
H16B H 0.1253 0.3716 0.1469 0.113 Uiso 1 1 calc GR . . . .
H16C H 0.0031 0.4104 0.1056 0.113 Uiso 1 1 calc GR . . . .

loop_
_atom_site_aniso_label
_atom_site_aniso_U_11
_atom_site_aniso_U_22
_atom_site_aniso_U_33
_atom_site_aniso_U_23
_atom_site_aniso_U_13
_atom_site_aniso_U_12
O2 0.0477(6) 0.0732(7) 0.0665(7) -0.0065(5) 0.0123(5) -0.0047(5)
O1 0.0405(5) 0.0668(7) 0.0845(8) -0.0299(6) 0.0128(5) 0.0022(5)
C10 0.0428(7) 0.0562(8) 0.0527(8) -0.0007(6) 0.0183(6) 0.0056(6)
C1 0.0429(7) 0.0587(8) 0.0522(8) -0.0097(6) 0.0170(6) -0.0043(6)
C13 0.0388(7) 0.0581(8) 0.0513(8) -0.0056(6) 0.0147(6) 0.0053(6)
C9 0.0480(8) 0.0598(9) 0.0577(8) 0.0008(7) 0.0199(7) 0.0018(6)
C15 0.0453(8) 0.0607(9) 0.0545(8) 0.0070(7) 0.0075(6) 0.0086(6)
C6 0.0566(8) 0.0547(8) 0.0507(8) -0.0052(6) 0.0233(7) -0.0082(7)
C14 0.0500(8) 0.0523(8) 0.0648(9) 0.0088(7) 0.0172(7) 0.0066(6)
C12 0.0479(8) 0.0764(10) 0.0486(8) 0.0107(7) 0.0108(6) 0.0072(7)
C8 0.0602(9) 0.0497(8) 0.0729(10) -0.0005(7) 0.0282(8) 0.0091(7)
C11 0.0542(8) 0.0655(9) 0.0579(9) 0.0121(7) 0.0201(7) 0.0036(7)
C7 0.0720(10) 0.0513(8) 0.0722(10) -0.0101(7) 0.0297(8) -0.0014(7)
C2 0.0483(8) 0.0662(10) 0.0754(10) -0.0152(8) 0.0209(7) -0.0004(7)
C5 0.0703(10) 0.0676(10) 0.0580(9) -0.0153(7) 0.0230(8) -0.0201(8)
C4 0.0527(9) 0.0938(13) 0.0573(9) -0.0070(9) 0.0149(7) -0.0188(8)
C3 0.0464(8) 0.0855(12) 0.0705(10) -0.0015(9) 0.0179(8) 0.0008(8)
C16 0.0652(10) 0.0653(10) 0.0975(13) -0.0132(9) 0.0322(10) -0.0109(8)

loop_
_atom_type_symbol
_atom_type_description
_atom_type_scat_dispersion_real
_atom_type_scat_dispersion_imag
_atom_type_scat_source
C C 0.0033 0.0016 'International Tables Vol C Tables 4.2.6.8 and 6.1.1.4'
H H 0.0000 0.0000 'International Tables Vol C Tables 4.2.6.8 and 6.1.1.4'
O O 0.0106 0.0060 'International Tables Vol C Tables 4.2.6.8 and 6.1.1.4'

loop_
_geom_angle_atom_site_label_1
_geom_angle_atom_site_label_2
_geom_angle_atom_site_label_3
_geom_angle
_geom_angle_site_symmetry_1
_geom_angle_site_symmetry_3
C13 O2 C16 118.17(12) . .
C1 O1 C9 118.11(12) . .
C15 C10 C9 121.58(13) . .
C15 C10 C11 117.80(13) . .
C11 C10 C9 120.59(14) . .
O1 C1 C6 123.06(13) . .
O1 C1 C2 115.80(13) . .
C2 C1 C6 121.14(13) . .
O2 C13 C14 124.68(14) . .
O2 C13 C12 115.96(12) . .
C12 C13 C14 119.36(13) . .
O1 C9 C10 106.68(13) . .
O1 C9 H9 108.6 . .
O1 C9 C8 110.33(12) . .
C10 C9 H9 108.6 . .
C10 C9 C8 113.83(12) . .
C8 C9 H9 108.6 . .
C10 C15 H15 119.2 . .
C10 C15 C14 121.69(13) . .
C14 C15 H15 119.2 . .
C1 C6 C7 120.31(13) . .
C5 C6 C1 117.02(14) . .
C5 C6 C7 122.67(14) . .
C13 C14 C15 119.53(14) . .
C13 C14 H14 120.2 . .
C15 C14 H14 120.2 . .
C13 C12 H12 119.8 . .
C11 C12 C13 120.45(13) . .
C11 C12 H12 119.8 . .
C9 C8 H8A 109.4 . .
C9 C8 H8B 109.4 . .
C9 C8 C7 111.02(12) . .
H8A C8 H8B 108.0 . .
C7 C8 H8A 109.4 . .
C7 C8 H8B 109.4 . .
C10 C11 H11 119.4 . .
C12 C11 C10 121.17(14) . .
C12 C11 H11 119.4 . .
C6 C7 C8 110.09(13) . .
C6 C7 H7A 109.6 . .
C6 C7 H7B 109.6 . .
C8 C7 H7A 109.6 . .
C8 C7 H7B 109.6 . .
H7A C7 H7B 108.2 . .
C1 C2 H2 119.9 . .
C3 C2 C1 120.13(15) . .
C3 C2 H2 119.9 . .
C6 C5 H5 118.8 . .
C4 C5 C6 122.38(15) . .
C4 C5 H5 118.8 . .
C5 C4 H4 120.3 . .
C5 C4 C3 119.38(15) . .
C3 C4 H4 120.3 . .
C2 C3 H3 120.0 . .
C4 C3 C2 119.94(16) . .
C4 C3 H3 120.0 . .
O2 C16 H16A 109.5 . .
O2 C16 H16B 109.5 . .
O2 C16 H16C 109.5 . .
H16A C16 H16B 109.5 . .
H16A C16 H16C 109.5 . .
H16B C16 H16C 109.5 . .

loop_
_geom_bond_atom_site_label_1
_geom_bond_atom_site_label_2
_geom_bond_distance
_geom_bond_site_symmetry_2
O2 C13 1.3690(17) .
O2 C16 1.422(2) .
O1 C1 1.3720(17) .
O1 C9 1.4409(18) .
C10 C9 1.507(2) .
C10 C15 1.383(2) .
C10 C11 1.386(2) .
C1 C6 1.391(2) .
C1 C2 1.382(2) .
C13 C14 1.384(2) .
C13 C12 1.381(2) .
C9 H9 0.9800 .
C9 C8 1.509(2) .
C15 H15 0.9300 .
C15 C14 1.386(2) .
C6 C7 1.505(2) .
C6 C5 1.389(2) .
C14 H14 0.9300 .
C12 H12 0.9300 .
C12 C11 1.378(2) .
C8 H8A 0.9700 .
C8 H8B 0.9700 .
C8 C7 1.518(2) .
C11 H11 0.9300 .
C7 H7A 0.9700 .
C7 H7B 0.9700 .
C2 H2 0.9300 .
C2 C3 1.377(2) .
C5 H5 0.9300 .
C5 C4 1.373(2) .
C4 H4 0.9300 .
C4 C3 1.376(3) .
C3 H3 0.9300 .
C16 H16A 0.9600 .
C16 H16B 0.9600 .
C16 H16C 0.9600 .

loop_
_geom_torsion_atom_site_label_1
_geom_torsion_atom_site_label_2
_geom_torsion_atom_site_label_3
_geom_torsion_atom_site_label_4
_geom_torsion
_geom_torsion_site_symmetry_1
_geom_torsion_site_symmetry_2
_geom_torsion_site_symmetry_3
_geom_torsion_site_symmetry_4
O2 C13 C14 C15 -179.45(13) . . . .
O2 C13 C12 C11 179.24(12) . . . .
O1 C1 C6 C7 1.0(2) . . . .
O1 C1 C6 C5 -178.00(13) . . . .
O1 C1 C2 C3 178.42(14) . . . .
O1 C9 C8 C7 -59.74(17) . . . .
C10 C9 C8 C7 -179.63(12) . . . .
C10 C15 C14 C13 -0.2(2) . . . .
C1 O1 C9 C10 165.09(11) . . . .
C1 O1 C9 C8 40.98(17) . . . .
C1 C6 C7 C8 -19.84(19) . . . .
C1 C6 C5 C4 -0.5(2) . . . .
C1 C2 C3 C4 -0.2(2) . . . .
C13 C12 C11 C10 0.6(2) . . . .
C9 O1 C1 C6 -12.0(2) . . . .
C9 O1 C1 C2 168.84(13) . . . .
C9 C10 C15 C14 -177.95(13) . . . .
C9 C10 C11 C12 177.79(13) . . . .
C9 C8 C7 C6 48.25(17) . . . .
C15 C10 C9 O1 -42.15(17) . . . .
C15 C10 C9 C8 79.78(18) . . . .
C15 C10 C11 C12 0.0(2) . . . .
C6 C1 C2 C3 -0.7(2) . . . .
C6 C5 C4 C3 -0.4(2) . . . .
C14 C13 C12 C11 -1.0(2) . . . .
C12 C13 C14 C15 0.8(2) . . . .
C11 C10 C9 O1 140.10(14) . . . .
C11 C10 C9 C8 -97.97(17) . . . .
C11 C10 C15 C14 -0.1(2) . . . .
C7 C6 C5 C4 -179.51(14) . . . .
C2 C1 C6 C7 -179.91(14) . . . .
C2 C1 C6 C5 1.1(2) . . . .
C5 C6 C7 C8 159.11(14) . . . .
C5 C4 C3 C2 0.8(2) . . . .
C16 O2 C13 C14 3.4(2) . . . .
C16 O2 C13 C12 -176.85(12) . . . .
